data_4507883
loop_
_publ_author_name
'Aiki, Shota'
'Kijima, Yuhei'
'Kuwabara, Junpei'
'Taketoshi, Ayako'
'Koizumi, Take-aki'
'Akine, Shigehisa'
'Kanbara, Takaki'

_publ_section_title
;
 Ligand Modification of Cyclometalated Ruthenium Complexes in the Aerobic
 Oxidative Dehydrogenation of Imidazolines
;
_journal_issue 5
_journal_name_full 'ACS Catalysis'
_journal_page_first 812
_journal_paper_doi 10.1021/cs300811w
_journal_volume 3
_journal_year 2013
_chemical_formula_moiety 'C29 H34 Cl F9 N5 P Ru '
_chemical_formula_sum 'C29 H34 Cl F9 N5 P Ru'
_chemical_formula_weight 791.10
_space_group_IT_number 14
_symmetry_cell_setting monoclinic
_symmetry_Int_Tables_number 14
_symmetry_space_group_name_Hall '-P 2yn'
_symmetry_space_group_name_H-M 'P 1 21/n 1'
_cell_angle_alpha 90.0000
_cell_angle_beta 109.3800(10)
_cell_angle_gamma 90.0000
_cell_formula_units_Z 4
_cell_length_a 8.6237(8)
_cell_length_b 30.965(3)
_cell_length_c 11.9650(11)
_cell_measurement_temperature 90
_cell_volume 3014.0(5)
_computing_cell_refinement 'MSC/AFC Diffractometer Control'
_computing_data_collection 'MSC/AFC Diffractometer Control'
_computing_data_reduction CrystalStructure
_computing_publication_material 'CrystalStructure 3.8'
_computing_structure_refinement SHELXL
_computing_structure_solution SIR2002
_diffrn_ambient_temperature 90
_diffrn_measured_fraction_theta_full 0.994
_diffrn_measured_fraction_theta_max 0.994
_diffrn_measurement_device_type 'Rigaku AFC7'
_diffrn_measurement_method \w-2\q
_diffrn_radiation_type 'Mo K\a'
_diffrn_radiation_wavelength 0.71069
_diffrn_reflns_av_R_equivalents 0.027
_diffrn_reflns_limit_h_max 11
_diffrn_reflns_limit_h_min -9
_diffrn_reflns_limit_k_max 39
_diffrn_reflns_limit_k_min -37
_diffrn_reflns_limit_l_max 9
_diffrn_reflns_limit_l_min -15
_diffrn_reflns_number 16759
_diffrn_reflns_theta_full 27.10
_diffrn_reflns_theta_max 27.10
_diffrn_standards_decay_% 0.00
_diffrn_standards_interval_count 0
_diffrn_standards_number 0
_exptl_absorpt_coefficient_mu 0.749
_exptl_absorpt_correction_type none
_exptl_crystal_colour black
_exptl_crystal_density_diffrn 1.743
_exptl_crystal_density_method 'not measured'
_exptl_crystal_description prizm
_exptl_crystal_F_000 1600.00
_exptl_crystal_size_max 0.22
_exptl_crystal_size_mid 0.11
_exptl_crystal_size_min 0.07
_refine_diff_density_max 2.29
_refine_diff_density_min -1.23
_refine_ls_extinction_method none
_refine_ls_goodness_of_fit_ref 1.052
_refine_ls_hydrogen_treatment refall
_refine_ls_number_parameters 434
_refine_ls_number_reflns 6608
_refine_ls_R_factor_gt 0.0442
_refine_ls_shift/su_max 0.0010
_refine_ls_structure_factor_coef Fsqd
_refine_ls_weighting_details 'w = 1/[\s^2^(Fo^2^)+(0.0569P)^2^+8.8928P] where P=(Fo^2^+2Fc^2^)/3'
_refine_ls_weighting_scheme calc
_refine_ls_wR_factor_ref 0.1203
_reflns_number_gt 5887
_reflns_number_total 6608
_reflns_threshold_expression F^2^>2.0\s(F^2^)
_cod_data_source_file cs300811w_si_004.cif
_cod_data_source_block '_1CF3'
_cod_original_formula_sum 'C29 H34 Cl F9 N5 P Ru '
_cod_database_code 4507883

loop_
_symmetry_equiv_pos_site_id
_symmetry_equiv_pos_as_xyz
1 +X,+Y,+Z
2 1/2-X,1/2+Y,1/2-Z
3 -X,-Y,-Z
4 1/2+X,1/2-Y,1/2+Z

loop_
_atom_site_label
_atom_site_type_symbol
_atom_site_fract_x
_atom_site_fract_y
_atom_site_fract_z
_atom_site_U_iso_or_equiv
_atom_site_adp_type
_atom_site_occupancy
_atom_site_symmetry_multiplicity
_atom_site_calc_flag
_atom_site_refinement_flags
Ru(1) Ru 0.85022(3) 0.119585(8) 0.47283(2) 0.01445(8) Uani 1.00 1 d .
Cl(1) Cl 0.79992(9) 0.07955(3) 0.63159(7) 0.02055(16) Uani 1.00 1 d .
P(1) P 0.36349(17) 0.12281(3) -0.06481(11) 0.0399(2) Uani 1.00 1 d .
F(1) F 0.8461(8) 0.24925(18) -0.0042(4) 0.0662(16) Uani 0.75 1 d P
F(2) F 0.9204(12) 0.29510(14) 0.1329(6) 0.086(2) Uani 0.75 1 d P
F(3) F 1.0860(4) 0.25108(13) 0.0912(4) 0.0827(13) Uani 1.00 1 d .
F(4) F 0.2104(3) 0.10562(10) -0.1778(2) 0.0560(7) Uani 1.00 1 d .
F(5) F 0.2311(5) 0.14632(13) -0.0176(3) 0.0871(12) Uani 1.00 1 d .
F(6) F 0.3630(5) 0.16447(11) -0.1404(3) 0.0880(12) Uani 1.00 1 d .
F(7) F 0.4792(4) 0.09730(12) -0.1222(3) 0.0710(9) Uani 1.00 1 d .
F(8) F 0.3372(5) 0.08042(10) 0.0006(2) 0.0696(9) Uani 1.00 1 d .
F(9) F 0.4965(5) 0.14007(14) 0.0478(3) 0.1018(15) Uani 1.00 1 d .
F(11) F 0.8288(15) 0.2742(8) 0.043(2) 0.096(8) Uani 0.25 1 d P
F(12) F 1.052(2) 0.2918(6) 0.1822(13) 0.091(7) Uani 0.25 1 d P
N(1) N 0.9177(3) 0.17654(9) 0.5726(2) 0.0188(5) Uani 1.00 1 d .
N(2) N 1.0839(3) 0.09470(8) 0.5029(2) 0.0168(5) Uani 1.00 1 d .
N(3) N 0.7982(3) 0.06800(8) 0.3695(2) 0.0162(5) Uani 1.00 1 d .
N(4) N 0.5989(3) 0.12720(9) 0.3899(2) 0.0173(5) Uani 1.00 1 d .
N(5) N 0.8217(5) -0.00017(13) -0.1393(3) 0.0477(9) Uani 1.00 1 d .
C(1) C 0.8753(3) 0.16056(10) 0.3482(3) 0.0186(6) Uani 1.00 1 d .
C(2) C 0.8458(4) 0.15141(11) 0.2291(3) 0.0232(6) Uani 1.00 1 d .
C(3) C 0.8682(4) 0.18235(12) 0.1518(3) 0.0265(7) Uani 1.00 1 d .
C(4) C 0.9195(4) 0.22365(12) 0.1938(3) 0.0295(8) Uani 1.00 1 d .
C(5) C 0.9448(4) 0.23471(11) 0.3110(3) 0.0271(7) Uani 1.00 1 d .
C(6) C 0.9209(3) 0.20325(11) 0.3879(3) 0.0209(6) Uani 1.00 1 d .
C(7) C 0.9425(3) 0.21188(11) 0.5128(3) 0.0216(6) Uani 1.00 1 d .
C(8) C 0.9871(4) 0.25129(12) 0.5691(3) 0.0292(8) Uani 1.00 1 d .
C(9) C 1.0122(4) 0.25476(12) 0.6886(4) 0.0337(8) Uani 1.00 1 d .
C(10) C 0.9919(5) 0.21856(13) 0.7503(3) 0.0333(8) Uani 1.00 1 d .
C(11) C 0.9432(4) 0.18005(12) 0.6897(3) 0.0261(7) Uani 1.00 1 d .
C(12) C 0.9486(5) 0.25637(14) 0.1116(4) 0.0396(10) Uani 1.00 1 d .
C(13) C 1.2271(4) 0.11070(11) 0.5759(3) 0.0204(6) Uani 1.00 1 d .
C(14) C 1.3754(4) 0.08967(12) 0.5937(3) 0.0254(7) Uani 1.00 1 d .
C(15) C 1.3765(4) 0.05156(12) 0.5345(3) 0.0264(7) Uani 1.00 1 d .
C(16) C 1.2298(4) 0.03454(11) 0.4587(3) 0.0230(6) Uani 1.00 1 d .
C(17) C 1.0846(3) 0.05671(10) 0.4447(2) 0.0179(6) Uani 1.00 1 d .
C(18) C 0.9223(3) 0.04197(10) 0.3661(2) 0.0181(6) Uani 1.00 1 d .
C(19) C 0.8899(4) 0.00599(11) 0.2926(3) 0.0229(6) Uani 1.00 1 d .
C(20) C 0.7277(4) -0.00230(11) 0.2228(3) 0.0272(7) Uani 1.00 1 d .
C(21) C 0.6016(4) 0.02510(11) 0.2266(3) 0.0239(7) Uani 1.00 1 d .
C(22) C 0.6410(3) 0.06061(10) 0.3020(2) 0.0184(6) Uani 1.00 1 d .
C(23) C 0.5267(3) 0.09394(10) 0.3153(2) 0.0179(6) Uani 1.00 1 d .
C(24) C 0.3596(4) 0.09339(12) 0.2556(3) 0.0231(6) Uani 1.00 1 d .
C(25) C 0.2641(4) 0.12722(13) 0.2710(3) 0.0284(7) Uani 1.00 1 d .
C(26) C 0.3365(4) 0.16078(12) 0.3460(3) 0.0264(7) Uani 1.00 1 d .
C(27) C 0.5049(4) 0.15976(11) 0.4045(3) 0.0225(6) Uani 1.00 1 d .
C(28) C 0.8934(6) 0.07501(16) -0.0414(4) 0.0485(11) Uani 1.00 1 d .
C(29) C 0.8524(5) 0.03285(15) -0.0957(3) 0.0373(9) Uani 1.00 1 d .
H(1) H 0.8102 0.1239 0.2006 0.028 Uiso 1.00 1 c R
H(2) H 0.8491 0.1755 0.0727 0.032 Uiso 1.00 1 c R
H(3) H 0.9770 0.2625 0.3380 0.032 Uiso 1.00 1 c R
H(4) H 1.0001 0.2753 0.5264 0.035 Uiso 1.00 1 c R
H(5) H 1.0423 0.2811 0.7273 0.040 Uiso 1.00 1 c R
H(6) H 1.0108 0.2201 0.8314 0.040 Uiso 1.00 1 c R
H(7) H 0.9277 0.1559 0.7310 0.031 Uiso 1.00 1 c R
H(8) H 1.2265 0.1366 0.6153 0.024 Uiso 1.00 1 c R
H(9) H 1.4727 0.1011 0.6450 0.031 Uiso 1.00 1 c R
H(10) H 1.4751 0.0372 0.5452 0.032 Uiso 1.00 1 c R
H(11) H 1.2291 0.0089 0.4183 0.028 Uiso 1.00 1 c R
H(12) H 0.9746 -0.0122 0.2900 0.027 Uiso 1.00 1 c R
H(13) H 0.7035 -0.0263 0.1734 0.033 Uiso 1.00 1 c R
H(14) H 0.4934 0.0198 0.1798 0.029 Uiso 1.00 1 c R
H(15) H 0.3118 0.0705 0.2057 0.028 Uiso 1.00 1 c R
H(16) H 0.1514 0.1274 0.2309 0.034 Uiso 1.00 1 c R
H(17) H 0.2735 0.1837 0.3571 0.032 Uiso 1.00 1 c R
H(18) H 0.5540 0.1823 0.4554 0.027 Uiso 1.00 1 c R
H(19) H 0.8052 0.0851 -0.0160 0.058 Uiso 1.00 1 c R
H(20) H 0.9100 0.0949 -0.0980 0.058 Uiso 1.00 1 c R
H(21) H 0.9923 0.0730 0.0257 0.058 Uiso 1.00 1 c R

loop_
_atom_site_aniso_label
_atom_site_aniso_U_11
_atom_site_aniso_U_22
_atom_site_aniso_U_33
_atom_site_aniso_U_12
_atom_site_aniso_U_13
_atom_site_aniso_U_23
Ru(1) 0.01379(14) 0.01349(14) 0.01626(14) 0.00070(8) 0.00523(10) -0.00022(9)
Cl(1) 0.0200(3) 0.0212(3) 0.0216(3) 0.0013(2) 0.0085(3) 0.0033(2)
P(1) 0.0636(7) 0.0236(5) 0.0316(5) 0.0013(4) 0.0144(5) 0.0010(4)
F(1) 0.091(4) 0.064(3) 0.041(2) -0.015(2) 0.017(2) 0.026(2)
F(2) 0.193(7) 0.023(2) 0.081(4) 0.023(3) 0.097(4) 0.023(2)
F(3) 0.064(2) 0.085(2) 0.124(3) 0.0196(18) 0.064(2) 0.062(2)
F(4) 0.0584(18) 0.0556(17) 0.0472(16) 0.0013(14) 0.0084(14) -0.0053(13)
F(5) 0.120(3) 0.076(2) 0.076(2) 0.031(2) 0.047(2) -0.013(2)
F(6) 0.133(3) 0.0477(19) 0.082(2) -0.013(2) 0.034(2) 0.0200(18)
F(7) 0.0496(18) 0.076(2) 0.097(2) 0.0064(16) 0.0365(18) 0.002(2)
F(8) 0.116(3) 0.0426(16) 0.0534(18) -0.0156(17) 0.0327(19) -0.0019(14)
F(9) 0.102(3) 0.082(2) 0.075(2) -0.034(2) -0.032(2) -0.005(2)
F(11) 0.020(5) 0.120(17) 0.14(2) 0.018(8) 0.018(9) 0.113(15)
F(12) 0.117(13) 0.092(13) 0.051(8) -0.061(11) 0.010(9) 0.034(8)
N(1) 0.0154(12) 0.0173(12) 0.0225(14) 0.0015(9) 0.0046(10) -0.0030(10)
N(2) 0.0164(12) 0.0156(12) 0.0196(13) 0.0001(9) 0.0076(10) 0.0027(10)
N(3) 0.0170(12) 0.0147(12) 0.0173(13) 0.0004(9) 0.0062(10) 0.0006(9)
N(4) 0.0161(12) 0.0182(12) 0.0184(13) 0.0015(10) 0.0070(10) 0.0017(10)
N(5) 0.050(2) 0.043(2) 0.046(2) -0.0127(18) 0.0104(18) 0.0009(18)
C(1) 0.0137(13) 0.0169(14) 0.0265(17) 0.0025(11) 0.0082(12) 0.0035(12)
C(2) 0.0203(15) 0.0235(16) 0.0271(18) 0.0032(12) 0.0096(13) 0.0028(13)
C(3) 0.0237(16) 0.0337(19) 0.0252(18) 0.0083(14) 0.0125(14) 0.0083(14)
C(4) 0.0270(18) 0.0291(18) 0.038(2) 0.0103(14) 0.0187(16) 0.0144(15)
C(5) 0.0241(16) 0.0180(16) 0.043(2) 0.0040(13) 0.0158(15) 0.0063(14)
C(6) 0.0167(14) 0.0179(15) 0.0296(18) 0.0031(11) 0.0096(13) 0.0029(13)
C(7) 0.0157(14) 0.0178(15) 0.0317(18) 0.0024(11) 0.0082(13) -0.0002(13)
C(8) 0.0265(18) 0.0203(17) 0.043(2) -0.0037(13) 0.0148(16) -0.0044(15)
C(9) 0.0300(19) 0.0241(18) 0.047(2) -0.0044(14) 0.0131(17) -0.0171(16)
C(10) 0.034(2) 0.037(2) 0.0276(19) -0.0007(16) 0.0075(16) -0.0117(16)
C(11) 0.0294(18) 0.0243(17) 0.0239(17) 0.0016(14) 0.0079(14) -0.0023(13)
C(12) 0.042(2) 0.036(2) 0.050(2) 0.0104(18) 0.028(2) 0.0205(19)
C(13) 0.0200(15) 0.0217(15) 0.0203(16) -0.0015(12) 0.0079(13) 0.0001(12)
C(14) 0.0156(15) 0.0330(18) 0.0273(18) -0.0020(13) 0.0067(13) 0.0027(14)
C(15) 0.0171(15) 0.0301(18) 0.034(2) 0.0049(13) 0.0108(14) 0.0056(15)
C(16) 0.0212(16) 0.0201(16) 0.0311(18) 0.0036(12) 0.0132(14) 0.0008(13)
C(17) 0.0184(15) 0.0180(14) 0.0198(15) 0.0008(11) 0.0096(12) 0.0034(11)
C(18) 0.0188(15) 0.0150(14) 0.0220(16) 0.0010(11) 0.0085(12) 0.0016(11)
C(19) 0.0244(16) 0.0192(15) 0.0263(17) 0.0046(12) 0.0100(14) -0.0015(12)
C(20) 0.0316(18) 0.0201(16) 0.0291(19) -0.0001(14) 0.0088(15) -0.0072(13)
C(21) 0.0223(16) 0.0213(16) 0.0264(17) -0.0027(12) 0.0057(13) -0.0048(13)
C(22) 0.0171(14) 0.0176(15) 0.0204(15) -0.0003(11) 0.0063(12) 0.0022(12)
C(23) 0.0183(15) 0.0198(15) 0.0164(15) 0.0009(11) 0.0069(12) 0.0022(11)
C(24) 0.0185(15) 0.0299(18) 0.0206(16) 0.0002(13) 0.0060(13) -0.0009(13)
C(25) 0.0158(15) 0.040(2) 0.0268(18) 0.0068(14) 0.0044(14) 0.0016(15)
C(26) 0.0223(16) 0.0292(18) 0.0288(18) 0.0109(14) 0.0099(14) 0.0018(14)
C(27) 0.0251(16) 0.0223(16) 0.0213(16) 0.0034(13) 0.0093(13) -0.0006(12)
C(28) 0.046(2) 0.046(2) 0.049(2) -0.002(2) 0.010(2) -0.012(2)
C(29) 0.033(2) 0.045(2) 0.034(2) -0.0076(18) 0.0116(17) 0.0036(18)

loop_
_atom_type_symbol
_atom_type_description
_atom_type_scat_dispersion_real
_atom_type_scat_dispersion_imag
_atom_type_scat_source
C C 0.003 0.002
;
International Tables for Crystallography
(1992, Vol. C, Tables 4.2.6.8 and 6.1.1.4)
;
H H 0.000 0.000
;
International Tables for Crystallography
(1992, Vol. C, Table 6.1.1.4)
;
N N 0.006 0.003
;
International Tables for Crystallography
(1992, Vol. C, Tables 4.2.6.8 and 6.1.1.4)
;
F F 0.017 0.010
;
International Tables for Crystallography
(1992, Vol. C, Tables 4.2.6.8 and 6.1.1.4)
;
P P 0.102 0.094
;
International Tables for Crystallography
(1992, Vol. C, Tables 4.2.6.8 and 6.1.1.4)
;
Cl Cl 0.148 0.159
;
International Tables for Crystallography
(1992, Vol. C, Tables 4.2.6.8 and 6.1.1.4)
;
Ru Ru -1.259 0.836
;
International Tables for Crystallography
(1992, Vol. C, Tables 4.2.6.8 and 6.1.1.4)
;

loop_
_geom_angle_atom_site_label_1
_geom_angle_atom_site_label_2
_geom_angle_atom_site_label_3
_geom_angle
_geom_angle_publ_flag
Cl(1) Ru(1) N(1) 94.12(8) yes
Cl(1) Ru(1) N(2) 95.16(8) yes
Cl(1) Ru(1) N(3) 90.84(8) yes
Cl(1) Ru(1) N(4) 90.17(8) yes
Cl(1) Ru(1) C(1) 171.31(10) yes
N(1) Ru(1) N(2) 98.22(10) yes
N(1) Ru(1) N(3) 174.64(12) yes
N(1) Ru(1) N(4) 103.00(10) yes
N(1) Ru(1) C(1) 79.35(12) yes
N(2) Ru(1) N(3) 79.29(10) yes
N(2) Ru(1) N(4) 157.68(10) yes
N(2) Ru(1) C(1) 91.48(12) yes
N(3) Ru(1) N(4) 78.97(10) yes
N(3) Ru(1) C(1) 95.90(12) yes
N(4) Ru(1) C(1) 85.77(11) yes
F(4) P(1) F(5) 88.01(19) yes
F(4) P(1) F(6) 86.78(18) yes
F(4) P(1) F(7) 86.08(18) yes
F(4) P(1) F(8) 86.00(17) yes
F(4) P(1) F(9) 174.7(2) yes
F(5) P(1) F(6) 87.9(2) yes
F(5) P(1) F(7) 174.06(19) yes
F(5) P(1) F(8) 88.1(2) yes
F(5) P(1) F(9) 86.9(2) yes
F(6) P(1) F(7) 92.4(2) yes
F(6) P(1) F(8) 171.9(2) yes
F(6) P(1) F(9) 94.4(2) yes
F(7) P(1) F(8) 90.8(2) yes
F(7) P(1) F(9) 99.0(2) yes
F(8) P(1) F(9) 92.4(2) yes
F(11) F(1) C(12) 58.4(11) yes
F(11) F(2) F(12) 130.2(15) yes
F(11) F(2) C(12) 57.1(10) yes
F(12) F(2) C(12) 77.6(11) yes
F(1) F(11) F(2) 134.6(14) yes
F(1) F(11) C(12) 77.2(14) yes
F(2) F(11) C(12) 61.0(9) yes
F(2) F(12) C(12) 56.3(8) yes
Ru(1) N(1) C(7) 116.0(2) yes
Ru(1) N(1) C(11) 125.2(2) yes
C(7) N(1) C(11) 118.8(2) yes
Ru(1) N(2) C(13) 127.2(2) yes
Ru(1) N(2) C(17) 113.53(19) yes
C(13) N(2) C(17) 119.2(2) yes
Ru(1) N(3) C(18) 118.87(19) yes
Ru(1) N(3) C(22) 119.1(2) yes
C(18) N(3) C(22) 122.0(2) yes
Ru(1) N(4) C(23) 113.8(2) yes
Ru(1) N(4) C(27) 127.1(2) yes
C(23) N(4) C(27) 119.1(2) yes
Ru(1) C(1) C(2) 126.8(2) yes
Ru(1) C(1) C(6) 115.1(2) yes
C(2) C(1) C(6) 118.0(3) yes
C(1) C(2) C(3) 121.5(3) yes
C(2) C(3) C(4) 119.5(3) yes
C(3) C(4) C(5) 121.0(3) yes
C(3) C(4) C(12) 119.4(3) yes
C(5) C(4) C(12) 119.6(3) yes
C(4) C(5) C(6) 118.9(3) yes
C(1) C(6) C(5) 120.9(3) yes
C(1) C(6) C(7) 116.0(3) yes
C(5) C(6) C(7) 123.0(3) yes
N(1) C(7) C(6) 113.6(2) yes
N(1) C(7) C(8) 121.2(3) yes
C(6) C(7) C(8) 125.2(3) yes
C(7) C(8) C(9) 119.8(3) yes
C(8) C(9) C(10) 119.1(3) yes
C(9) C(10) C(11) 119.2(3) yes
N(1) C(11) C(10) 122.0(3) yes
F(1) C(12) F(2) 104.4(4) yes
F(1) C(12) F(3) 96.4(4) yes
F(1) C(12) F(11) 44.4(13) yes
F(1) C(12) F(12) 138.2(7) yes
F(1) C(12) C(4) 111.0(4) yes
F(2) C(12) F(3) 114.0(6) yes
F(2) C(12) F(11) 61.8(12) yes
F(2) C(12) F(12) 46.1(9) yes
F(2) C(12) C(4) 115.2(6) yes
F(3) C(12) F(11) 123.8(13) yes
F(3) C(12) F(12) 77.7(9) yes
F(3) C(12) C(4) 113.7(3) yes
F(11) C(12) F(12) 105.2(13) yes
F(11) C(12) C(4) 117.4(12) yes
F(12) C(12) C(4) 109.1(7) yes
N(2) C(13) C(14) 121.8(3) yes
C(13) C(14) C(15) 119.1(2) yes
C(14) C(15) C(16) 119.9(3) yes
C(15) C(16) C(17) 118.7(3) yes
N(2) C(17) C(16) 121.3(2) yes
N(2) C(17) C(18) 115.3(2) yes
C(16) C(17) C(18) 123.4(2) yes
N(3) C(18) C(17) 112.9(2) yes
N(3) C(18) C(19) 120.2(2) yes
C(17) C(18) C(19) 126.9(3) yes
C(18) C(19) C(20) 118.5(3) yes
C(19) C(20) C(21) 120.5(3) yes
C(20) C(21) C(22) 118.6(2) yes
N(3) C(22) C(21) 120.2(3) yes
N(3) C(22) C(23) 113.1(2) yes
C(21) C(22) C(23) 126.6(2) yes
N(4) C(23) C(22) 114.9(2) yes
N(4) C(23) C(24) 121.2(3) yes
C(22) C(23) C(24) 123.9(2) yes
C(23) C(24) C(25) 119.2(3) yes
C(24) C(25) C(26) 119.8(3) yes
C(25) C(26) C(27) 118.9(3) yes
N(4) C(27) C(26) 121.9(3) yes
N(5) C(29) C(28) 179.0(5) yes
C(1) C(2) H(1) 119.2 no
C(3) C(2) H(1) 119.2 no
C(2) C(3) H(2) 120.3 no
C(4) C(3) H(2) 120.3 no
C(4) C(5) H(3) 120.5 no
C(6) C(5) H(3) 120.5 no
C(7) C(8) H(4) 120.1 no
C(9) C(8) H(4) 120.1 no
C(8) C(9) H(5) 120.4 no
C(10) C(9) H(5) 120.5 no
C(9) C(10) H(6) 120.4 no
C(11) C(10) H(6) 120.4 no
N(1) C(11) H(7) 119.0 no
C(10) C(11) H(7) 119.0 no
N(2) C(13) H(8) 119.1 no
C(14) C(13) H(8) 119.1 no
C(13) C(14) H(9) 120.4 no
C(15) C(14) H(9) 120.5 no
C(14) C(15) H(10) 120.0 no
C(16) C(15) H(10) 120.0 no
C(15) C(16) H(11) 120.7 no
C(17) C(16) H(11) 120.7 no
C(18) C(19) H(12) 120.7 no
C(20) C(19) H(12) 120.7 no
C(19) C(20) H(13) 119.7 no
C(21) C(20) H(13) 119.8 no
C(20) C(21) H(14) 120.7 no
C(22) C(21) H(14) 120.7 no
C(23) C(24) H(15) 120.4 no
C(25) C(24) H(15) 120.4 no
C(24) C(25) H(16) 120.1 no
C(26) C(25) H(16) 120.1 no
C(25) C(26) H(17) 120.5 no
C(27) C(26) H(17) 120.6 no
N(4) C(27) H(18) 119.1 no
C(26) C(27) H(18) 119.1 no
C(29) C(28) H(19) 109.5 no
C(29) C(28) H(20) 109.5 no
C(29) C(28) H(21) 109.5 no
H(19) C(28) H(20) 109.5 no
H(19) C(28) H(21) 109.5 no
H(20) C(28) H(21) 109.5 no

loop_
_geom_bond_atom_site_label_1
_geom_bond_atom_site_label_2
_geom_bond_distance
_geom_bond_publ_flag
Ru(1) Cl(1) 2.4249(9) yes
Ru(1) N(1) 2.101(2) yes
Ru(1) N(2) 2.074(2) yes
Ru(1) N(3) 1.978(2) yes
Ru(1) N(4) 2.076(2) yes
Ru(1) C(1) 2.024(3) yes
P(1) F(4) 1.634(2) yes
P(1) F(5) 1.606(5) yes
P(1) F(6) 1.575(4) yes
P(1) F(7) 1.596(4) yes
P(1) F(8) 1.583(3) yes
P(1) F(9) 1.546(3) yes
F(1) F(11) 1.00(2) yes
F(1) C(12) 1.392(6) yes
F(2) F(11) 1.28(2) yes
F(2) F(12) 1.10(2) yes
F(2) C(12) 1.266(7) yes
F(3) C(12) 1.297(6) yes
F(11) C(12) 1.216(18) yes
F(12) C(12) 1.486(18) yes
N(1) C(7) 1.363(4) yes
N(1) C(11) 1.349(4) yes
N(2) C(13) 1.348(3) yes
N(2) C(17) 1.369(4) yes
N(3) C(18) 1.351(4) yes
N(3) C(22) 1.348(3) yes
N(4) C(23) 1.370(3) yes
N(4) C(27) 1.341(4) yes
N(5) C(29) 1.138(6) yes
C(1) C(2) 1.390(5) yes
C(1) C(6) 1.416(4) yes
C(2) C(3) 1.389(5) yes
C(3) C(4) 1.391(5) yes
C(4) C(5) 1.389(6) yes
C(4) C(12) 1.490(6) yes
C(5) C(6) 1.401(5) yes
C(6) C(7) 1.468(5) yes
C(7) C(8) 1.385(5) yes
C(8) C(9) 1.378(6) yes
C(9) C(10) 1.385(6) yes
C(10) C(11) 1.386(5) yes
C(13) C(14) 1.387(5) yes
C(14) C(15) 1.378(5) yes
C(15) C(16) 1.393(4) yes
C(16) C(17) 1.388(4) yes
C(17) C(18) 1.476(4) yes
C(18) C(19) 1.389(4) yes
C(19) C(20) 1.395(4) yes
C(20) C(21) 1.391(5) yes
C(21) C(22) 1.391(4) yes
C(22) C(23) 1.472(4) yes
C(23) C(24) 1.379(4) yes
C(24) C(25) 1.382(5) yes
C(25) C(26) 1.379(5) yes
C(26) C(27) 1.388(4) yes
C(28) C(29) 1.449(6) yes
C(2) H(1) 0.930 no
C(3) H(2) 0.930 no
C(5) H(3) 0.930 no
C(8) H(4) 0.930 no
C(9) H(5) 0.930 no
C(10) H(6) 0.930 no
C(11) H(7) 0.930 no
C(13) H(8) 0.930 no
C(14) H(9) 0.930 no
C(15) H(10) 0.930 no
C(16) H(11) 0.930 no
C(19) H(12) 0.930 no
C(20) H(13) 0.930 no
C(21) H(14) 0.930 no
C(24) H(15) 0.930 no
C(25) H(16) 0.930 no
C(26) H(17) 0.930 no
C(27) H(18) 0.930 no
C(28) H(19) 0.960 no
C(28) H(20) 0.960 no
C(28) H(21) 0.960 no

loop_
_geom_contact_atom_site_label_1
_geom_contact_atom_site_label_2
_geom_contact_distance
_geom_contact_site_symmetry_2
Ru(1) C(2) 3.066(3) .
Ru(1) C(6) 2.920(3) .
Ru(1) C(7) 2.963(3) .
Ru(1) C(11) 3.082(3) .
Ru(1) C(13) 3.082(3) .
Ru(1) C(17) 2.905(3) .
Ru(1) C(18) 2.884(3) .
Ru(1) C(22) 2.885(2) .
Ru(1) C(23) 2.912(2) .
Ru(1) C(27) 3.077(3) .
Cl(1) N(1) 3.321(3) .
Cl(1) N(2) 3.330(3) .
Cl(1) N(3) 3.152(3) .
Cl(1) N(4) 3.197(2) .
Cl(1) C(11) 3.335(3) .
Cl(1) C(14) 3.551(3) 1_455
Cl(1) C(15) 3.552(3) 1_455
Cl(1) C(29) 3.458(4) 1_556
F(1) F(2) 2.102(7) .
F(1) F(3) 2.005(6) .
F(1) F(12) 2.688(17) .
F(1) C(3) 2.753(6) .
F(1) C(4) 2.376(6) .
F(1) C(5) 3.469(6) 4_454
F(1) C(8) 3.486(8) 4_454
F(1) C(26) 3.299(6) 4_554
F(1) C(27) 3.464(7) 4_554
F(2) F(1) 2.102(7) .
F(2) F(3) 2.150(10) .
F(2) F(6) 3.172(9) 4_555
F(2) C(3) 3.537(5) .
F(2) C(4) 2.330(6) .
F(2) C(5) 2.790(7) .
F(2) C(13) 3.316(7) 4_454
F(2) C(26) 3.539(8) 4_554
F(2) C(27) 3.358(9) 4_554
F(3) F(1) 2.005(6) .
F(3) F(2) 2.150(10) .
F(3) F(11) 2.218(15) .
F(3) F(12) 1.75(2) .
F(3) C(3) 3.080(5) .
F(3) C(4) 2.336(6) .
F(3) C(5) 3.283(6) .
F(3) C(8) 3.556(6) 4_554
F(3) C(9) 3.472(5) 4_554
F(3) C(10) 3.512(5) 4_554
F(3) C(27) 3.473(5) 4_554
F(4) F(5) 2.251(5) .
F(4) F(6) 2.205(4) .
F(4) F(7) 2.204(4) .
F(4) F(8) 2.194(4) .
F(4) F(9) 3.176(4) .
F(4) C(11) 3.272(4) 1_454
F(4) C(13) 3.002(5) 1_454
F(4) C(14) 3.510(5) 1_454
F(4) C(20) 3.317(4) 3_655
F(5) F(4) 2.251(5) .
F(5) F(6) 2.208(7) .
F(5) F(7) 3.197(6) .
F(5) F(8) 2.217(5) .
F(5) F(9) 2.167(6) .
F(5) C(24) 3.493(5) .
F(5) C(25) 3.421(6) .
F(5) C(28) 3.590(7) 1_455
F(6) F(2) 3.172(9) 4_454
F(6) F(4) 2.205(4) .
F(6) F(5) 2.208(7) .
F(6) F(7) 2.288(5) .
F(6) F(8) 3.150(5) .
F(6) F(9) 2.290(5) .
F(6) F(12) 3.36(2) 4_454
F(6) C(5) 3.295(5) 4_454
F(6) C(8) 3.529(5) 4_454
F(6) C(10) 3.461(5) 1_454
F(6) C(11) 3.547(5) 1_454
F(7) F(4) 2.204(4) .
F(7) F(5) 3.197(6) .
F(7) F(6) 2.288(5) .
F(7) F(8) 2.264(6) .
F(7) F(9) 2.389(6) .
F(7) C(13) 3.569(4) 1_454
F(7) C(14) 3.224(5) 1_454
F(7) C(20) 3.444(4) 3_655
F(7) C(28) 3.447(6) .
F(8) F(4) 2.194(4) .
F(8) F(5) 2.217(5) .
F(8) F(6) 3.150(5) .
F(8) F(7) 2.264(6) .
F(8) F(9) 2.259(5) .
F(8) N(5) 3.509(6) 3_655
F(8) C(20) 3.510(4) 3_655
F(8) C(21) 3.370(4) .
F(8) C(23) 3.597(4) .
F(8) C(24) 3.020(5) .
F(9) F(4) 3.176(4) .
F(9) F(5) 2.167(6) .
F(9) F(6) 2.290(5) .
F(9) F(7) 2.389(6) .
F(9) F(8) 2.259(5) .
F(9) C(2) 3.093(4) .
F(9) C(3) 3.300(5) .
F(9) C(8) 3.377(5) 4_454
F(9) C(23) 3.435(5) .
F(9) C(24) 3.408(6) .
F(11) F(3) 2.218(15) .
F(11) F(12) 2.15(2) .
F(11) C(3) 3.10(2) .
F(11) C(4) 2.32(2) .
F(11) C(5) 3.26(2) .
F(11) C(5) 3.558(16) 4_454
F(11) C(6) 3.461(14) 4_454
F(11) C(7) 3.257(15) 4_454
F(11) C(8) 3.163(19) 4_454
F(11) C(26) 3.12(2) 4_554
F(11) C(27) 3.30(2) 4_554
F(12) F(1) 2.688(17) .
F(12) F(3) 1.75(2) .
F(12) F(6) 3.36(2) 4_555
F(12) F(11) 2.15(2) .
F(12) C(4) 2.42(2) .
F(12) C(5) 2.70(2) .
F(12) C(11) 3.46(2) 4_554
F(12) C(27) 3.544(17) 4_554
N(1) Cl(1) 3.321(3) .
N(1) N(2) 3.156(4) .
N(1) N(4) 3.269(3) .
N(1) C(1) 2.634(4) .
N(1) C(6) 2.369(5) .
N(1) C(8) 2.395(4) .
N(1) C(9) 2.776(4) .
N(1) C(10) 2.392(4) .
N(1) C(13) 3.348(4) .
N(1) C(27) 3.498(4) .
N(2) Cl(1) 3.330(3) .
N(2) N(1) 3.156(4) .
N(2) N(3) 2.587(3) .
N(2) C(1) 2.935(3) .
N(2) C(14) 2.390(4) .
N(2) C(15) 2.768(4) .
N(2) C(16) 2.403(4) .
N(2) C(18) 2.403(3) .
N(3) Cl(1) 3.152(3) .
N(3) N(2) 2.587(3) .
N(3) N(4) 2.579(4) .
N(3) C(1) 2.972(4) .
N(3) C(2) 3.180(4) .
N(3) C(17) 2.357(4) .
N(3) C(19) 2.375(4) .
N(3) C(20) 2.734(4) .
N(3) C(21) 2.374(3) .
N(3) C(23) 2.354(4) .
N(4) Cl(1) 3.197(2) .
N(4) N(1) 3.269(3) .
N(4) N(3) 2.579(4) .
N(4) C(1) 2.790(4) .
N(4) C(2) 3.393(5) .
N(4) C(22) 2.396(4) .
N(4) C(24) 2.395(3) .
N(4) C(25) 2.763(4) .
N(4) C(26) 2.385(4) .
N(5) F(8) 3.509(6) 3_655
N(5) C(19) 3.551(6) 3_755
N(5) C(21) 3.533(5) 3_655
N(5) C(24) 3.357(5) 3_655
N(5) C(28) 2.587(6) .
N(5) C(28) 3.543(6) 3_755
N(5) C(29) 3.403(5) 3_755
C(1) N(1) 2.634(4) .
C(1) N(2) 2.935(3) .
C(1) N(3) 2.972(4) .
C(1) N(4) 2.790(4) .
C(1) C(3) 2.425(5) .
C(1) C(4) 2.801(5) .
C(1) C(5) 2.451(4) .
C(1) C(7) 2.446(4) .
C(1) C(23) 3.558(4) .
C(1) C(27) 3.477(5) .
C(2) Ru(1) 3.066(3) .
C(2) F(9) 3.093(4) .
C(2) N(3) 3.180(4) .
C(2) N(4) 3.393(5) .
C(2) C(4) 2.401(5) .
C(2) C(5) 2.790(4) .
C(2) C(6) 2.406(4) .
C(2) C(22) 3.579(5) .
C(2) C(25) 3.553(5) 1_655
C(3) F(1) 2.753(6) .
C(3) F(2) 3.537(5) .
C(3) F(3) 3.080(5) .
C(3) F(9) 3.300(5) .
C(3) F(11) 3.10(2) .
C(3) C(1) 2.425(5) .
C(3) C(5) 2.420(5) .
C(3) C(6) 2.784(5) .
C(3) C(12) 2.487(5) .
C(4) F(1) 2.376(6) .
C(4) F(2) 2.330(6) .
C(4) F(3) 2.336(6) .
C(4) F(11) 2.32(2) .
C(4) F(12) 2.42(2) .
C(4) C(1) 2.801(5) .
C(4) C(2) 2.401(5) .
C(4) C(6) 2.403(5) .
C(4) C(9) 3.556(6) 4_454
C(5) F(1) 3.469(6) 4_555
C(5) F(2) 2.790(7) .
C(5) F(3) 3.283(6) .
C(5) F(6) 3.295(5) 4_555
C(5) F(11) 3.26(2) .
C(5) F(11) 3.558(16) 4_555
C(5) F(12) 2.70(2) .
C(5) C(1) 2.451(4) .
C(5) C(2) 2.790(4) .
C(5) C(3) 2.420(5) .
C(5) C(7) 2.522(5) .
C(5) C(8) 3.031(6) .
C(5) C(9) 3.542(5) 4_454
C(5) C(12) 2.489(6) .
C(6) Ru(1) 2.920(3) .
C(6) F(11) 3.461(14) 4_555
C(6) N(1) 2.369(5) .
C(6) C(2) 2.406(4) .
C(6) C(3) 2.784(5) .
C(6) C(4) 2.403(5) .
C(6) C(8) 2.534(5) .
C(7) Ru(1) 2.963(3) .
C(7) F(11) 3.257(15) 4_555
C(7) C(1) 2.446(4) .
C(7) C(5) 2.522(5) .
C(7) C(9) 2.390(5) .
C(7) C(10) 2.739(5) .
C(7) C(11) 2.334(5) .
C(8) F(1) 3.486(8) 4_555
C(8) F(3) 3.556(6) 4_455
C(8) F(6) 3.529(5) 4_555
C(8) F(9) 3.377(5) 4_555
C(8) F(11) 3.163(19) 4_555
C(8) N(1) 2.395(4) .
C(8) C(5) 3.031(6) .
C(8) C(6) 2.534(5) .
C(8) C(10) 2.381(6) .
C(8) C(11) 2.730(5) .
C(9) F(3) 3.472(5) 4_455
C(9) N(1) 2.776(4) .
C(9) C(4) 3.556(6) 4_555
C(9) C(5) 3.542(5) 4_555
C(9) C(7) 2.390(5) .
C(9) C(11) 2.390(5) .
C(10) F(3) 3.512(5) 4_455
C(10) F(6) 3.461(5) 1_656
C(10) N(1) 2.392(4) .
C(10) C(7) 2.739(5) .
C(10) C(8) 2.381(6) .
C(11) Ru(1) 3.082(3) .
C(11) Cl(1) 3.335(3) .
C(11) F(4) 3.272(4) 1_656
C(11) F(6) 3.547(5) 1_656
C(11) F(12) 3.46(2) 4_455
C(11) C(7) 2.334(5) .
C(11) C(8) 2.730(5) .
C(11) C(9) 2.390(5) .
C(12) C(3) 2.487(5) .
C(12) C(5) 2.489(6) .
C(13) Ru(1) 3.082(3) .
C(13) F(2) 3.316(7) 4_555
C(13) F(4) 3.002(5) 1_656
C(13) F(7) 3.569(4) 1_656
C(13) N(1) 3.348(4) .
C(13) C(15) 2.384(5) .
C(13) C(16) 2.748(5) .
C(13) C(17) 2.343(4) .
C(13) C(26) 3.548(5) 1_655
C(14) Cl(1) 3.551(3) 1_655
C(14) F(4) 3.510(5) 1_656
C(14) F(7) 3.224(5) 1_656
C(14) N(2) 2.390(4) .
C(14) C(16) 2.399(4) .
C(14) C(17) 2.746(4) .
C(14) C(27) 3.572(5) 1_655
C(15) Cl(1) 3.552(3) 1_655
C(15) N(2) 2.768(4) .
C(15) C(13) 2.384(5) .
C(15) C(17) 2.392(4) .
C(15) C(23) 3.541(5) 1_655
C(15) C(24) 3.537(5) 1_655
C(16) N(2) 2.403(4) .
C(16) C(13) 2.748(5) .
C(16) C(14) 2.399(4) .
C(16) C(18) 2.522(4) .
C(16) C(19) 3.075(4) .
C(16) C(24) 3.505(5) 1_655
C(17) Ru(1) 2.905(3) .
C(17) N(3) 2.357(4) .
C(17) C(13) 2.343(4) .
C(17) C(14) 2.746(4) .
C(17) C(15) 2.392(4) .
C(17) C(19) 2.563(4) .
C(18) Ru(1) 2.884(3) .
C(18) N(2) 2.403(3) .
C(18) C(16) 2.522(4) .
C(18) C(20) 2.393(4) .
C(18) C(21) 2.764(4) .
C(18) C(22) 2.361(4) .
C(19) N(3) 2.375(4) .
C(19) N(5) 3.551(6) 3_755
C(19) C(16) 3.075(4) .
C(19) C(17) 2.563(4) .
C(19) C(21) 2.419(4) .
C(19) C(22) 2.764(5) .
C(20) F(4) 3.317(4) 3_655
C(20) F(7) 3.444(4) 3_655
C(20) F(8) 3.510(4) 3_655
C(20) N(3) 2.734(4) .
C(20) C(18) 2.393(4) .
C(20) C(22) 2.392(5) .
C(21) F(8) 3.370(4) .
C(21) N(3) 2.374(3) .
C(21) N(5) 3.533(5) 3_655
C(21) C(18) 2.764(4) .
C(21) C(19) 2.419(4) .
C(21) C(23) 2.558(4) .
C(21) C(24) 3.071(5) .
C(22) Ru(1) 2.885(2) .
C(22) N(4) 2.396(4) .
C(22) C(2) 3.579(5) .
C(22) C(18) 2.361(4) .
C(22) C(19) 2.764(5) .
C(22) C(20) 2.392(5) .
C(22) C(24) 2.516(4) .
C(23) Ru(1) 2.912(2) .
C(23) F(8) 3.597(4) .
C(23) F(9) 3.435(5) .
C(23) N(3) 2.354(4) .
C(23) C(1) 3.558(4) .
C(23) C(15) 3.541(5) 1_455
C(23) C(21) 2.558(4) .
C(23) C(25) 2.382(4) .
C(23) C(26) 2.740(5) .
C(23) C(27) 2.337(4) .
C(24) F(5) 3.493(5) .
C(24) F(8) 3.020(5) .
C(24) F(9) 3.408(6) .
C(24) N(4) 2.395(3) .
C(24) N(5) 3.357(5) 3_655
C(24) C(15) 3.537(5) 1_455
C(24) C(16) 3.505(5) 1_455
C(24) C(21) 3.071(5) .
C(24) C(22) 2.516(4) .
C(24) C(26) 2.389(5) .
C(24) C(27) 2.736(4) .
C(25) F(5) 3.421(6) .
C(25) N(4) 2.763(4) .
C(25) C(2) 3.553(5) 1_455
C(25) C(23) 2.382(4) .
C(25) C(27) 2.383(4) .
C(26) F(1) 3.299(6) 4_455
C(26) F(2) 3.539(8) 4_455
C(26) F(11) 3.12(2) 4_455
C(26) N(4) 2.385(4) .
C(26) C(13) 3.548(5) 1_455
C(26) C(23) 2.740(5) .
C(26) C(24) 2.389(5) .
C(27) Ru(1) 3.077(3) .
C(27) F(1) 3.464(7) 4_455
C(27) F(2) 3.358(9) 4_455
C(27) F(3) 3.473(5) 4_455
C(27) F(11) 3.30(2) 4_455
C(27) F(12) 3.544(17) 4_455
C(27) N(1) 3.498(4) .
C(27) C(1) 3.477(5) .
C(27) C(14) 3.572(5) 1_455
C(27) C(23) 2.337(4) .
C(27) C(24) 2.736(4) .
C(27) C(25) 2.383(4) .
C(28) F(5) 3.590(7) 1_655
C(28) F(7) 3.447(6) .
C(28) N(5) 2.587(6) .
C(28) N(5) 3.543(6) 3_755
C(29) Cl(1) 3.458(4) 1_554
C(29) N(5) 3.403(5) 3_755
C(29) C(29) 3.463(5) 3_755
Ru(1) H(1) 3.163 .
Ru(1) H(7) 3.144 .
Ru(1) H(8) 3.169 .
Ru(1) H(18) 3.160 .
Cl(1) H(7) 2.711 .
Cl(1) H(9) 2.955 1_455
Cl(1) H(10) 2.951 1_455
Cl(1) H(11) 2.795 3_756
Cl(1) H(12) 2.794 3_756
Cl(1) H(20) 3.092 1_556
P(1) H(4) 3.417 4_454
P(1) H(13) 3.232 3_655
F(1) H(2) 2.459 .
F(1) H(3) 3.137 4_454
F(1) H(4) 3.216 4_454
F(1) H(6) 2.925 1_554
F(1) H(17) 2.601 4_554
F(1) H(18) 2.918 4_554
F(2) H(3) 2.546 .
F(2) H(8) 2.662 4_454
F(2) H(9) 3.241 4_454
F(2) H(17) 3.186 4_554
F(2) H(18) 2.820 4_554
F(3) H(2) 3.066 .
F(3) H(3) 3.402 .
F(3) H(6) 3.110 1_554
F(3) H(18) 2.584 4_554
F(4) H(7) 2.792 1_454
F(4) H(8) 2.700 1_454
F(4) H(9) 3.580 1_454
F(4) H(12) 3.361 3_655
F(4) H(13) 2.560 3_655
F(4) H(20) 3.062 1_455
F(5) H(4) 3.276 4_454
F(5) H(6) 3.132 1_454
F(5) H(7) 3.280 1_454
F(5) H(15) 3.449 .
F(5) H(16) 3.319 .
F(5) H(20) 3.060 1_455
F(5) H(21) 3.221 1_455
F(6) H(3) 2.512 4_454
F(6) H(4) 2.700 4_454
F(6) H(6) 3.409 1_454
F(6) H(7) 3.563 1_454
F(6) H(8) 2.896 1_454
F(6) H(9) 3.598 1_454
F(7) H(8) 3.398 1_454
F(7) H(9) 2.771 1_454
F(7) H(13) 2.655 3_655
F(7) H(19) 2.700 .
F(8) H(13) 2.604 3_655
F(8) H(14) 2.832 .
F(8) H(15) 2.553 .
F(8) H(20) 3.505 1_455
F(8) H(21) 3.096 1_455
F(9) H(1) 2.762 .
F(9) H(2) 3.152 .
F(9) H(4) 2.634 4_454
F(9) H(5) 3.189 4_454
F(9) H(15) 3.570 .
F(9) H(19) 3.453 .
F(11) H(2) 3.074 .
F(11) H(3) 3.347 .
F(11) H(3) 3.404 4_454
F(11) H(4) 3.169 4_454
F(11) H(8) 3.109 4_454
F(11) H(17) 2.488 4_554
F(11) H(18) 2.837 4_554
F(12) H(3) 2.348 .
F(12) H(7) 3.494 4_554
F(12) H(8) 3.458 4_454
F(12) H(9) 3.386 4_454
F(12) H(18) 2.836 4_554
N(1) H(4) 3.229 .
N(1) H(6) 3.225 .
N(1) H(7) 1.975 .
N(1) H(8) 2.825 .
N(1) H(18) 2.987 .
N(2) H(8) 1.976 .
N(2) H(9) 3.224 .
N(2) H(11) 3.241 .
N(3) H(1) 2.689 .
N(3) H(11) 3.545 3_756
N(3) H(12) 3.215 .
N(3) H(14) 3.214 .
N(4) H(1) 3.346 .
N(4) H(5) 3.385 4_454
N(4) H(15) 3.232 .
N(4) H(17) 3.219 .
N(4) H(18) 1.969 .
N(5) H(11) 3.231 3_755
N(5) H(12) 2.931 3_755
N(5) H(14) 2.667 3_655
N(5) H(15) 2.469 3_655
N(5) H(19) 3.050 .
N(5) H(20) 3.040 .
N(5) H(21) 3.044 .
N(5) H(21) 2.838 3_755
C(1) H(1) 2.015 .
C(1) H(2) 3.261 .
C(1) H(3) 3.290 .
C(1) H(5) 3.294 4_454
C(1) H(16) 3.303 1_655
C(1) H(17) 3.475 1_655
C(1) H(18) 3.484 .
C(2) H(2) 2.024 .
C(2) H(5) 3.344 4_454
C(2) H(16) 2.732 1_655
C(2) H(19) 3.502 .
C(3) H(1) 2.014 .
C(3) H(3) 3.259 .
C(3) H(4) 3.299 4_454
C(3) H(5) 3.418 4_454
C(3) H(16) 2.868 1_655
C(3) H(17) 3.543 1_655
C(3) H(19) 3.561 .
C(4) H(1) 3.237 .
C(4) H(2) 2.026 .
C(4) H(3) 2.027 .
C(4) H(4) 3.505 4_454
C(4) H(5) 3.411 4_454
C(4) H(16) 3.535 1_655
C(4) H(17) 3.272 1_655
C(5) H(2) 3.257 .
C(5) H(4) 2.763 .
C(5) H(5) 3.314 4_454
C(5) H(17) 3.130 1_655
C(6) H(1) 3.247 .
C(6) H(3) 2.038 .
C(6) H(4) 2.728 .
C(6) H(5) 3.229 4_454
C(6) H(17) 3.239 1_655
C(6) H(18) 3.575 .
C(7) H(3) 2.708 .
C(7) H(4) 2.019 .
C(7) H(5) 3.233 .
C(7) H(7) 3.172 .
C(7) H(8) 3.309 .
C(7) H(18) 3.319 .
C(8) H(3) 2.759 .
C(8) H(5) 2.015 .
C(8) H(6) 3.225 .
C(9) H(4) 2.012 .
C(9) H(6) 2.022 .
C(9) H(7) 3.225 .
C(10) H(4) 3.225 .
C(10) H(5) 2.022 .
C(10) H(7) 2.009 .
C(11) H(5) 3.234 .
C(11) H(6) 2.023 .
C(11) H(8) 3.165 .
C(11) H(18) 3.590 .
C(12) H(2) 2.638 .
C(12) H(3) 2.645 .
C(12) H(17) 3.456 4_554
C(12) H(18) 3.009 4_554
C(13) H(9) 2.024 .
C(13) H(10) 3.226 .
C(13) H(17) 3.580 1_655
C(14) H(8) 2.011 .
C(14) H(10) 2.012 .
C(14) H(11) 3.241 .
C(15) H(8) 3.219 .
C(15) H(9) 2.016 .
C(15) H(10) 3.304 3_856
C(15) H(11) 2.031 .
C(16) H(9) 3.242 .
C(16) H(10) 2.025 .
C(16) H(10) 3.390 3_856
C(16) H(12) 2.839 .
C(16) H(15) 3.511 1_655
C(17) H(8) 3.181 .
C(17) H(10) 3.235 .
C(17) H(11) 2.027 .
C(17) H(12) 2.776 .
C(17) H(16) 3.555 1_655
C(18) H(1) 3.167 .
C(18) H(11) 2.710 .
C(18) H(12) 2.029 .
C(18) H(13) 3.235 .
C(19) H(11) 2.812 .
C(19) H(13) 2.025 .
C(19) H(14) 3.261 .
C(20) H(12) 2.034 .
C(20) H(14) 2.030 .
C(21) H(10) 3.580 3_756
C(21) H(12) 3.260 .
C(21) H(13) 2.021 .
C(21) H(15) 2.806 .
C(22) H(1) 2.936 .
C(22) H(13) 3.233 .
C(22) H(14) 2.030 .
C(22) H(15) 2.703 .
C(23) H(1) 3.309 .
C(23) H(10) 3.415 1_455
C(23) H(14) 2.770 .
C(23) H(15) 2.016 .
C(23) H(16) 3.224 .
C(23) H(18) 3.176 .
C(24) H(14) 2.836 .
C(24) H(16) 2.016 .
C(24) H(17) 3.232 .
C(24) H(21) 3.495 1_455
C(25) H(15) 2.019 .
C(25) H(17) 2.018 .
C(25) H(18) 3.219 .
C(25) H(21) 3.516 1_455
C(26) H(5) 3.175 4_454
C(26) H(15) 3.231 .
C(26) H(16) 2.014 .
C(26) H(18) 2.011 .
C(27) H(5) 2.900 4_454
C(27) H(9) 3.490 1_455
C(27) H(16) 3.227 .
C(27) H(17) 2.025 .
C(28) H(1) 3.546 .
C(28) H(2) 3.470 .
C(29) H(12) 3.216 3_755
C(29) H(14) 3.251 3_655
C(29) H(15) 3.570 3_655
C(29) H(19) 1.987 .
C(29) H(20) 1.987 .
C(29) H(21) 1.987 .
C(29) H(21) 3.534 3_755
H(1) Ru(1) 3.163 .
H(1) F(9) 2.762 .
H(1) N(3) 2.689 .
H(1) N(4) 3.346 .
H(1) C(1) 2.015 .
H(1) C(3) 2.014 .
H(1) C(4) 3.237 .
H(1) C(6) 3.247 .
H(1) C(18) 3.167 .
H(1) C(22) 2.936 .
H(1) C(23) 3.309 .
H(1) C(28) 3.546 .
H(1) H(2) 2.312 .
H(1) H(16) 2.845 1_655
H(1) H(19) 2.845 .
H(1) H(21) 3.393 .
H(2) F(1) 2.459 .
H(2) F(3) 3.066 .
H(2) F(9) 3.152 .
H(2) F(11) 3.074 .
H(2) C(1) 3.261 .
H(2) C(2) 2.024 .
H(2) C(4) 2.026 .
H(2) C(5) 3.257 .
H(2) C(12) 2.638 .
H(2) C(28) 3.470 .
H(2) H(1) 2.312 .
H(2) H(4) 3.252 4_454
H(2) H(16) 3.054 1_655
H(2) H(19) 2.974 .
H(2) H(20) 3.375 .
H(2) H(21) 3.519 .
H(3) F(1) 3.137 4_555
H(3) F(2) 2.546 .
H(3) F(3) 3.402 .
H(3) F(6) 2.512 4_555
H(3) F(11) 3.347 .
H(3) F(11) 3.404 4_555
H(3) F(12) 2.348 .
H(3) C(1) 3.290 .
H(3) C(3) 3.259 .
H(3) C(4) 2.027 .
H(3) C(6) 2.038 .
H(3) C(7) 2.708 .
H(3) C(8) 2.759 .
H(3) C(12) 2.645 .
H(3) H(4) 2.231 .
H(3) H(17) 3.487 1_655
H(4) P(1) 3.417 4_555
H(4) F(1) 3.216 4_555
H(4) F(5) 3.276 4_555
H(4) F(6) 2.700 4_555
H(4) F(9) 2.634 4_555
H(4) F(11) 3.169 4_555
H(4) N(1) 3.229 .
H(4) C(3) 3.299 4_555
H(4) C(4) 3.505 4_555
H(4) C(5) 2.763 .
H(4) C(6) 2.728 .
H(4) C(7) 2.019 .
H(4) C(9) 2.012 .
H(4) C(10) 3.225 .
H(4) H(2) 3.252 4_555
H(4) H(3) 2.231 .
H(4) H(5) 2.316 .
H(5) F(9) 3.189 4_555
H(5) N(4) 3.385 4_555
H(5) C(1) 3.294 4_555
H(5) C(2) 3.344 4_555
H(5) C(3) 3.418 4_555
H(5) C(4) 3.411 4_555
H(5) C(5) 3.314 4_555
H(5) C(6) 3.229 4_555
H(5) C(7) 3.233 .
H(5) C(8) 2.015 .
H(5) C(10) 2.022 .
H(5) C(11) 3.234 .
H(5) C(26) 3.175 4_555
H(5) C(27) 2.900 4_555
H(5) H(4) 2.316 .
H(5) H(6) 2.327 .
H(5) H(17) 3.371 4_555
H(5) H(18) 2.926 4_555
H(6) F(1) 2.925 1_556
H(6) F(3) 3.110 1_556
H(6) F(5) 3.132 1_656
H(6) F(6) 3.409 1_656
H(6) N(1) 3.225 .
H(6) C(8) 3.225 .
H(6) C(9) 2.022 .
H(6) C(11) 2.023 .
H(6) H(5) 2.327 .
H(6) H(7) 2.308 .
H(6) H(18) 3.334 4_555
H(7) Ru(1) 3.144 .
H(7) Cl(1) 2.711 .
H(7) F(4) 2.792 1_656
H(7) F(5) 3.280 1_656
H(7) F(6) 3.563 1_656
H(7) F(12) 3.494 4_455
H(7) N(1) 1.975 .
H(7) C(7) 3.172 .
H(7) C(9) 3.225 .
H(7) C(10) 2.009 .
H(7) H(6) 2.308 .
H(7) H(8) 3.359 .
H(7) H(20) 2.826 1_556
H(8) Ru(1) 3.169 .
H(8) F(2) 2.662 4_555
H(8) F(4) 2.700 1_656
H(8) F(6) 2.896 1_656
H(8) F(7) 3.398 1_656
H(8) F(11) 3.109 4_555
H(8) F(12) 3.458 4_555
H(8) N(1) 2.825 .
H(8) N(2) 1.976 .
H(8) C(7) 3.309 .
H(8) C(11) 3.165 .
H(8) C(14) 2.011 .
H(8) C(15) 3.219 .
H(8) C(17) 3.181 .
H(8) H(7) 3.359 .
H(8) H(9) 2.310 .
H(8) H(17) 3.560 1_655
H(9) Cl(1) 2.955 1_655
H(9) F(2) 3.241 4_555
H(9) F(4) 3.580 1_656
H(9) F(6) 3.598 1_656
H(9) F(7) 2.771 1_656
H(9) F(12) 3.386 4_555
H(9) N(2) 3.224 .
H(9) C(13) 2.024 .
H(9) C(15) 2.016 .
H(9) C(16) 3.242 .
H(9) C(27) 3.490 1_655
H(9) H(8) 2.310 .
H(9) H(10) 2.315 .
H(10) Cl(1) 2.951 1_655
H(10) C(13) 3.226 .
H(10) C(14) 2.012 .
H(10) C(15) 3.304 3_856
H(10) C(16) 2.025 .
H(10) C(16) 3.390 3_856
H(10) C(17) 3.235 .
H(10) C(21) 3.580 3_756
H(10) C(23) 3.415 1_655
H(10) H(9) 2.315 .
H(10) H(10) 2.641 3_856
H(10) H(11) 2.333 .
H(10) H(11) 2.827 3_856
H(11) Cl(1) 2.795 3_756
H(11) N(2) 3.241 .
H(11) N(3) 3.545 3_756
H(11) N(5) 3.231 3_755
H(11) C(14) 3.241 .
H(11) C(15) 2.031 .
H(11) C(17) 2.027 .
H(11) C(18) 2.710 .
H(11) C(19) 2.812 .
H(11) H(10) 2.333 .
H(11) H(10) 2.827 3_856
H(11) H(12) 2.315 .
H(11) H(15) 3.439 1_655
H(12) Cl(1) 2.794 3_756
H(12) F(4) 3.361 3_655
H(12) N(3) 3.215 .
H(12) N(5) 2.931 3_755
H(12) C(16) 2.839 .
H(12) C(17) 2.776 .
H(12) C(18) 2.029 .
H(12) C(20) 2.034 .
H(12) C(21) 3.260 .
H(12) C(29) 3.216 3_755
H(12) H(11) 2.315 .
H(12) H(13) 2.332 .
H(13) P(1) 3.232 3_655
H(13) F(4) 2.560 3_655
H(13) F(7) 2.655 3_655
H(13) F(8) 2.604 3_655
H(13) C(18) 3.235 .
H(13) C(19) 2.025 .
H(13) C(21) 2.021 .
H(13) C(22) 3.233 .
H(13) H(12) 2.332 .
H(13) H(14) 2.328 .
H(14) F(8) 2.832 .
H(14) N(3) 3.214 .
H(14) N(5) 2.667 3_655
H(14) C(19) 3.261 .
H(14) C(20) 2.030 .
H(14) C(22) 2.030 .
H(14) C(23) 2.770 .
H(14) C(24) 2.836 .
H(14) C(29) 3.251 3_655
H(14) H(13) 2.328 .
H(14) H(15) 2.311 .
H(15) F(5) 3.449 .
H(15) F(8) 2.553 .
H(15) F(9) 3.570 .
H(15) N(4) 3.232 .
H(15) N(5) 2.469 3_655
H(15) C(16) 3.511 1_455
H(15) C(21) 2.806 .
H(15) C(22) 2.703 .
H(15) C(23) 2.016 .
H(15) C(25) 2.019 .
H(15) C(26) 3.231 .
H(15) C(29) 3.570 3_655
H(15) H(11) 3.439 1_455
H(15) H(14) 2.311 .
H(15) H(16) 2.319 .
H(15) H(21) 2.881 1_455
H(16) F(5) 3.319 .
H(16) C(1) 3.303 1_455
H(16) C(2) 2.732 1_455
H(16) C(3) 2.868 1_455
H(16) C(4) 3.535 1_455
H(16) C(17) 3.555 1_455
H(16) C(23) 3.224 .
H(16) C(24) 2.016 .
H(16) C(26) 2.014 .
H(16) C(27) 3.227 .
H(16) H(1) 2.845 1_455
H(16) H(2) 3.054 1_455
H(16) H(15) 2.319 .
H(16) H(17) 2.319 .
H(16) H(21) 2.917 1_455
H(17) F(1) 2.601 4_455
H(17) F(2) 3.186 4_455
H(17) F(11) 2.488 4_455
H(17) N(4) 3.219 .
H(17) C(1) 3.475 1_455
H(17) C(3) 3.543 1_455
H(17) C(4) 3.272 1_455
H(17) C(5) 3.130 1_455
H(17) C(6) 3.239 1_455
H(17) C(12) 3.456 4_455
H(17) C(13) 3.580 1_455
H(17) C(24) 3.232 .
H(17) C(25) 2.018 .
H(17) C(27) 2.025 .
H(17) H(3) 3.487 1_455
H(17) H(5) 3.371 4_454
H(17) H(8) 3.560 1_455
H(17) H(16) 2.319 .
H(17) H(18) 2.312 .
H(18) Ru(1) 3.160 .
H(18) F(1) 2.918 4_455
H(18) F(2) 2.820 4_455
H(18) F(3) 2.584 4_455
H(18) F(11) 2.837 4_455
H(18) F(12) 2.836 4_455
H(18) N(1) 2.987 .
H(18) N(4) 1.969 .
H(18) C(1) 3.484 .
H(18) C(6) 3.575 .
H(18) C(7) 3.319 .
H(18) C(11) 3.590 .
H(18) C(12) 3.009 4_455
H(18) C(23) 3.176 .
H(18) C(25) 3.219 .
H(18) C(26) 2.011 .
H(18) H(5) 2.926 4_454
H(18) H(6) 3.334 4_454
H(18) H(17) 2.312 .
H(19) F(7) 2.700 .
H(19) F(9) 3.453 .
H(19) N(5) 3.050 .
H(19) C(2) 3.502 .
H(19) C(3) 3.561 .
H(19) C(29) 1.987 .
H(19) H(1) 2.845 .
H(19) H(2) 2.974 .
H(19) H(20) 1.568 .
H(19) H(21) 1.568 .
H(20) Cl(1) 3.092 1_554
H(20) F(4) 3.062 1_655
H(20) F(5) 3.060 1_655
H(20) F(8) 3.505 1_655
H(20) N(5) 3.040 .
H(20) C(29) 1.987 .
H(20) H(2) 3.375 .
H(20) H(7) 2.826 1_554
H(20) H(19) 1.568 .
H(20) H(21) 1.568 .
H(21) F(5) 3.221 1_655
H(21) F(8) 3.096 1_655
H(21) N(5) 3.044 .
H(21) N(5) 2.838 3_755
H(21) C(24) 3.495 1_655
H(21) C(25) 3.516 1_655
H(21) C(29) 1.987 .
H(21) C(29) 3.534 3_755
H(21) H(1) 3.393 .
H(21) H(2) 3.519 .
H(21) H(15) 2.881 1_655
H(21) H(16) 2.917 1_655
H(21) H(19) 1.568 .
H(21) H(20) 1.568 .

loop_
_geom_torsion_atom_site_label_1
_geom_torsion_atom_site_label_2
_geom_torsion_atom_site_label_3
_geom_torsion_atom_site_label_4
_geom_torsion
Cl(1) Ru(1) N(1) C(7) -173.3(2)
Cl(1) Ru(1) N(1) C(11) 9.2(2)
Cl(1) Ru(1) N(2) C(13) -89.3(2)
Cl(1) Ru(1) N(2) C(17) 87.2(2)
Cl(1) Ru(1) N(3) C(18) -93.9(2)
Cl(1) Ru(1) N(3) C(22) 88.0(2)
Cl(1) Ru(1) N(4) C(23) -87.7(2)
Cl(1) Ru(1) N(4) C(27) 90.5(3)
Cl(1) Ru(1) C(1) C(2) -135.6(4)
Cl(1) Ru(1) C(1) C(6) 41.5(6)
N(1) Ru(1) N(2) C(13) 5.7(3)
N(1) Ru(1) N(2) C(17) -177.8(2)
N(2) Ru(1) N(1) C(7) 90.9(2)
N(2) Ru(1) N(1) C(11) -86.7(2)
N(1) Ru(1) N(3) C(18) 64.0(10)
N(1) Ru(1) N(3) C(22) -114.1(10)
N(3) Ru(1) N(1) C(7) 28.9(11)
N(3) Ru(1) N(1) C(11) -148.7(9)
N(1) Ru(1) N(4) C(23) 178.0(2)
N(1) Ru(1) N(4) C(27) -3.8(3)
N(4) Ru(1) N(1) C(7) -82.1(2)
N(4) Ru(1) N(1) C(11) 100.3(2)
N(1) Ru(1) C(1) C(2) -177.4(3)
N(1) Ru(1) C(1) C(6) -0.3(2)
C(1) Ru(1) N(1) C(7) 1.0(2)
C(1) Ru(1) N(1) C(11) -176.6(3)
N(2) Ru(1) N(3) C(18) 1.2(2)
N(2) Ru(1) N(3) C(22) -176.9(2)
N(3) Ru(1) N(2) C(13) -179.2(3)
N(3) Ru(1) N(2) C(17) -2.6(2)
N(2) Ru(1) N(4) C(23) 16.4(4)
N(2) Ru(1) N(4) C(27) -165.4(3)
N(4) Ru(1) N(2) C(13) 167.6(3)
N(4) Ru(1) N(2) C(17) -15.9(4)
N(2) Ru(1) C(1) C(2) 84.5(2)
N(2) Ru(1) C(1) C(6) -98.4(2)
C(1) Ru(1) N(2) C(13) 85.1(3)
C(1) Ru(1) N(2) C(17) -98.4(2)
N(3) Ru(1) N(4) C(23) 3.1(2)
N(3) Ru(1) N(4) C(27) -178.7(3)
N(4) Ru(1) N(3) C(18) 176.0(2)
N(4) Ru(1) N(3) C(22) -2.0(2)
N(3) Ru(1) C(1) C(2) 5.1(3)
N(3) Ru(1) C(1) C(6) -177.8(2)
C(1) Ru(1) N(3) C(18) 91.5(2)
C(1) Ru(1) N(3) C(22) -86.5(2)
N(4) Ru(1) C(1) C(2) -73.3(2)
N(4) Ru(1) C(1) C(6) 103.8(2)
C(1) Ru(1) N(4) C(23) 100.0(2)
C(1) Ru(1) N(4) C(27) -81.8(3)
F(11) F(1) C(12) F(2) -16.5(17)
F(11) F(1) C(12) F(3) -133.3(16)
F(11) F(1) C(12) F(12) -55(2)
F(11) F(1) C(12) C(4) 108.2(16)
C(12) F(1) F(11) F(2) 23(2)
F(11) F(2) F(12) C(12) -24(2)
F(12) F(2) F(11) F(1) 3(4)
F(12) F(2) F(11) C(12) 28(2)
F(11) F(2) C(12) F(1) 13.1(14)
F(11) F(2) C(12) F(3) 116.9(14)
F(11) F(2) C(12) F(12) 158.2(18)
F(11) F(2) C(12) C(4) -109.0(14)
C(12) F(2) F(11) F(1) -25(2)
F(12) F(2) C(12) F(1) -145.2(12)
F(12) F(2) C(12) F(3) -41.3(12)
F(12) F(2) C(12) F(11) -158.2(18)
F(12) F(2) C(12) C(4) 92.8(12)
F(1) F(11) C(12) F(2) 161.8(19)
F(1) F(11) C(12) F(3) 60.5(16)
F(1) F(11) C(12) F(12) 145.7(13)
F(1) F(11) C(12) C(4) -92.8(14)
F(2) F(11) C(12) F(1) -161.8(19)
F(2) F(11) C(12) F(3) -101.3(12)
F(2) F(11) C(12) F(12) -16.1(14)
F(2) F(11) C(12) C(4) 105.4(9)
F(2) F(12) C(12) F(1) 56.1(18)
F(2) F(12) C(12) F(3) 141.9(10)
F(2) F(12) C(12) F(11) 19.8(17)
F(2) F(12) C(12) C(4) -107.0(9)
Ru(1) N(1) C(7) C(6) -1.4(3)
Ru(1) N(1) C(7) C(8) 179.9(2)
Ru(1) N(1) C(11) C(10) 178.3(2)
C(7) N(1) C(11) C(10) 0.7(5)
C(11) N(1) C(7) C(6) 176.4(3)
C(11) N(1) C(7) C(8) -2.4(4)
Ru(1) N(2) C(13) C(14) 176.2(2)
Ru(1) N(2) C(17) C(16) -177.2(2)
Ru(1) N(2) C(17) C(18) 3.7(3)
C(13) N(2) C(17) C(16) -0.4(5)
C(13) N(2) C(17) C(18) -179.5(3)
C(17) N(2) C(13) C(14) -0.1(4)
Ru(1) N(3) C(18) C(17) 0.5(3)
Ru(1) N(3) C(18) C(19) -178.7(2)
Ru(1) N(3) C(22) C(21) 178.6(2)
Ru(1) N(3) C(22) C(23) 0.6(4)
C(18) N(3) C(22) C(21) 0.6(5)
C(18) N(3) C(22) C(23) -177.4(3)
C(22) N(3) C(18) C(17) 178.5(3)
C(22) N(3) C(18) C(19) -0.7(5)
Ru(1) N(4) C(23) C(22) -3.7(3)
Ru(1) N(4) C(23) C(24) 178.2(2)
Ru(1) N(4) C(27) C(26) -178.4(2)
C(23) N(4) C(27) C(26) -0.2(5)
C(27) N(4) C(23) C(22) 177.9(3)
C(27) N(4) C(23) C(24) -0.2(4)
Ru(1) C(1) C(2) C(3) -179.7(2)
Ru(1) C(1) C(6) C(5) 179.0(2)
Ru(1) C(1) C(6) C(7) -0.4(3)
C(2) C(1) C(6) C(5) -3.6(4)
C(2) C(1) C(6) C(7) 177.0(2)
C(6) C(1) C(2) C(3) 3.3(5)
C(1) C(2) C(3) C(4) -0.8(5)
C(2) C(3) C(4) C(5) -1.6(5)
C(2) C(3) C(4) C(12) 178.1(3)
C(3) C(4) C(5) C(6) 1.3(5)
C(3) C(4) C(12) F(1) 30.4(6)
C(3) C(4) C(12) F(2) 148.8(5)
C(3) C(4) C(12) F(3) -77.0(4)
C(3) C(4) C(12) F(11) 78.9(15)
C(3) C(4) C(12) F(12) -161.6(9)
C(5) C(4) C(12) F(1) -149.9(4)
C(5) C(4) C(12) F(2) -31.5(6)
C(5) C(4) C(12) F(3) 102.7(4)
C(5) C(4) C(12) F(11) -101.4(14)
C(5) C(4) C(12) F(12) 18.1(10)
C(12) C(4) C(5) C(6) -178.4(3)
C(4) C(5) C(6) C(1) 1.4(5)
C(4) C(5) C(6) C(7) -179.3(3)
C(1) C(6) C(7) N(1) 1.2(4)
C(1) C(6) C(7) C(8) 179.8(2)
C(5) C(6) C(7) N(1) -178.2(3)
C(5) C(6) C(7) C(8) 0.4(5)
N(1) C(7) C(8) C(9) 2.1(5)
C(6) C(7) C(8) C(9) -176.5(3)
C(7) C(8) C(9) C(10) -0.1(4)
C(8) C(9) C(10) C(11) -1.5(6)
C(9) C(10) C(11) N(1) 1.2(6)
N(2) C(13) C(14) C(15) 0.5(5)
C(13) C(14) C(15) C(16) -0.5(6)
C(14) C(15) C(16) C(17) -0.0(5)
C(15) C(16) C(17) N(2) 0.4(5)
C(15) C(16) C(17) C(18) 179.5(3)
N(2) C(17) C(18) N(3) -2.8(4)
N(2) C(17) C(18) C(19) 176.4(3)
C(16) C(17) C(18) N(3) 178.1(3)
C(16) C(17) C(18) C(19) -2.8(6)
N(3) C(18) C(19) C(20) 0.2(5)
C(17) C(18) C(19) C(20) -178.8(3)
C(18) C(19) C(20) C(21) 0.3(5)
C(19) C(20) C(21) C(22) -0.5(5)
C(20) C(21) C(22) N(3) 0.0(5)
C(20) C(21) C(22) C(23) 177.7(3)
N(3) C(22) C(23) N(4) 2.1(4)
N(3) C(22) C(23) C(24) -179.9(3)
C(21) C(22) C(23) N(4) -175.7(3)
C(21) C(22) C(23) C(24) 2.3(6)
N(4) C(23) C(24) C(25) 0.5(5)
C(22) C(23) C(24) C(25) -177.4(3)
C(23) C(24) C(25) C(26) -0.4(6)
C(24) C(25) C(26) C(27) 0.1(4)
C(25) C(26) C(27) N(4) 0.3(5)
